data_7015919
loop_
_publ_author_name
'De la Pinta, Noelia'
'Fidalgo, Luz'
'Madariaga, Gotzon'
'Mautner, Franz A.'
'Lezama, Luis'
'Cort\'es, Roberto'

_publ_section_title
;
 Bridging, terminal, free, anti and gauche BPA ligands in a 1D hybrid
 organic-inorganic Mn(II)-cyanate system.
;
_journal_issue 22
_journal_name_full 'Dalton transactions (Cambridge, England : 2003)'
_journal_page_first 6033
_journal_page_last 6037
_journal_paper_doi 10.1039/c1dt10257e
_journal_volume 40
_journal_year 2011
_chemical_formula_moiety '4(C26 H26 Mn N6 O3), 2(C12 H12 N2), 4(H0.50 O0.25)'
_chemical_formula_sum 'C128 H130 Mn4 N28 O13'
_chemical_formula_weight 2488.36
_chemical_name_common (Mn(bpa)2(NCO)2(H2O))(pba)0.5(H2O)0.25
_chemical_name_systematic
;
?
;
_space_group_IT_number 14
_symmetry_cell_setting monoclinic
_symmetry_space_group_name_Hall '-P 2yn'
_symmetry_space_group_name_H-M 'P 1 21/n 1'
_atom_sites_solution_hydrogens geom
_atom_sites_solution_primary direct
_atom_sites_solution_secondary difmap
_audit_creation_method SHELXL
_cell_angle_alpha 90.00
_cell_angle_beta 107.29(3)
_cell_angle_gamma 90.00
_cell_formula_units_Z 1
_cell_length_a 13.954(3)
_cell_length_b 10.562(2)
_cell_length_c 22.380(5)
_cell_measurement_reflns_used 0
_cell_measurement_temperature 100(2)
_cell_measurement_theta_max 0
_cell_measurement_theta_min 0
_cell_volume 3149.4(13)
_computing_cell_refinement 'Bruker SAINT (1998)'
_computing_data_collection 'Bruker SMART (1998)'
_computing_data_reduction 'Bruker SHELXTL'
_computing_molecular_graphics 'SHELXTL/PC v.5.03 (Siemens Ind. Aut.)'
_computing_publication_material 'SHELXTL/PC v.5.03 (Siemens Ind. Aut.)'
_computing_structure_refinement 'SHELXL-93 (Sheldrick, 1993)'
_computing_structure_solution 'SHELXS-86 (Sheldrick, 1990)'
_diffrn_ambient_temperature 100(2)
_diffrn_measured_fraction_theta_full 1.0
_diffrn_measurement_device 'Bruker P4'
_diffrn_measurement_method '\w scans'
_diffrn_radiation_monochromator graphite
_diffrn_radiation_source 'fine-focus sealed tube'
_diffrn_radiation_type MoK\a
_diffrn_radiation_wavelength 0.71073
_diffrn_reflns_av_R_equivalents 0.0425
_diffrn_reflns_av_sigmaI/netI 0.0381
_diffrn_reflns_limit_h_max 16
_diffrn_reflns_limit_h_min -16
_diffrn_reflns_limit_k_max 12
_diffrn_reflns_limit_k_min -12
_diffrn_reflns_limit_l_max 25
_diffrn_reflns_limit_l_min -26
_diffrn_reflns_number 21258
_diffrn_reflns_theta_full 24.71
_diffrn_reflns_theta_max 24.71
_diffrn_reflns_theta_min 1.91
_exptl_absorpt_coefficient_mu 0.464
_exptl_absorpt_correction_type none
_exptl_crystal_colour yellow
_exptl_crystal_density_diffrn 1.312
_exptl_crystal_density_meas 1.305
_exptl_crystal_density_method flotation
_exptl_crystal_description prism
_exptl_crystal_F_000 1298
_exptl_crystal_size_max 0.23
_exptl_crystal_size_mid 0.20
_exptl_crystal_size_min 0.12
_refine_diff_density_max 0.878
_refine_diff_density_min -0.480
_refine_diff_density_rms 0.057
_refine_ls_extinction_method none
_refine_ls_goodness_of_fit_all 1.052
_refine_ls_goodness_of_fit_ref 1.076
_refine_ls_hydrogen_treatment mixed
_refine_ls_matrix_type full
_refine_ls_number_parameters 403
_refine_ls_number_reflns 5384
_refine_ls_number_restraints 5
_refine_ls_restrained_S_all 1.052
_refine_ls_restrained_S_obs 1.076
_refine_ls_R_factor_all 0.0537
_refine_ls_R_factor_gt 0.0462
_refine_ls_shift/esd_mean 0.000
_refine_ls_shift/su_max 0.004
_refine_ls_structure_factor_coef Fsqd
_refine_ls_weighting_details 'calc w=1/[\s^2^(Fo^2^)+(0.0429P)^2^+3.1458P] where P=(Fo^2^+2Fc^2^)/3'
_refine_ls_weighting_scheme calc
_refine_ls_wR_factor_all 0.1101
_refine_ls_wR_factor_ref 0.1050
_reflns_number_gt 4721
_reflns_number_total 5384
_reflns_threshold_expression >2\s(I)
_cod_data_source_file c1dt10257e.txt
_cod_data_source_block sad1
_cod_depositor_comments
;
The following automatic conversions were performed:
'_symmetry_cell_setting' value 'Monoclinic' changed to 'monoclinic'
according to '/home/saulius/struct/CIF-dictionaries/cif_core.dic'
dictionary named 'cif_core.dic' version 2.4.1 from 2010-06-29.

Automatic conversion script
Id: cif_fix_enum 1555 2011-01-17 13:19:09Z saulius 
;
_cod_original_cell_volume 3149.3(13)
_cod_original_sg_symbol_H-M P2(1)/n
_cod_database_code 7015919

loop_
_symmetry_equiv_pos_as_xyz
'x, y, z'
'-x+1/2, y+1/2, -z+1/2'
'-x, -y, -z'
'x-1/2, -y-1/2, z-1/2'

loop_
_atom_site_aniso_label
_atom_site_aniso_U_11
_atom_site_aniso_U_22
_atom_site_aniso_U_33
_atom_site_aniso_U_23
_atom_site_aniso_U_13
_atom_site_aniso_U_12
Mn1 0.0132(2) 0.0218(2) 0.0223(2) -0.0012(2) 0.00702(15) -0.00007(15)
N1 0.0184(11) 0.0241(11) 0.0272(12) -0.0043(10) 0.0071(9) -0.0013(9)
C1 0.0131(12) 0.0222(13) 0.031(2) 0.0048(12) 0.0081(11) 0.0001(10)
O1 0.0469(12) 0.0351(11) 0.0263(10) -0.0080(9) 0.0107(9) 0.0013(9)
N2 0.0215(11) 0.0258(12) 0.0273(12) -0.0061(10) 0.0098(9) -0.0015(9)
C2 0.0197(13) 0.0271(14) 0.0241(13) 0.0033(12) 0.0129(11) 0.0032(11)
O2 0.0323(10) 0.0348(11) 0.0306(10) -0.0094(9) 0.0141(9) -0.0136(9)
O3 0.0208(10) 0.0275(10) 0.0223(10) 0.0003(8) 0.0079(8) -0.0009(8)
N3 0.0161(10) 0.0214(11) 0.0244(11) 0.0017(9) 0.0072(9) 0.0008(8)
C3 0.0178(12) 0.0239(13) 0.0246(13) 0.0013(11) 0.0071(10) -0.0001(10)
C4 0.0193(13) 0.0283(14) 0.0250(14) 0.0021(11) 0.0084(11) 0.0056(11)
C5 0.0150(12) 0.0274(13) 0.0222(13) 0.0090(11) 0.0077(10) 0.0045(10)
C6 0.0161(12) 0.0261(14) 0.0300(14) 0.0015(11) 0.0091(11) -0.0024(10)
C7 0.0220(13) 0.0261(14) 0.0289(14) -0.0016(11) 0.0113(11) 0.0013(11)
C8 0.0186(13) 0.0278(14) 0.0310(14) 0.0068(12) 0.0130(11) 0.0028(11)
C9 0.0144(12) 0.0287(14) 0.0276(14) -0.0007(11) 0.0090(10) -0.0009(10)
C10 0.0179(13) 0.038(2) 0.0272(14) -0.0050(12) 0.0077(11) -0.0050(11)
C11 0.0238(14) 0.036(2) 0.0275(14) -0.0058(12) 0.0116(11) -0.0007(12)
C12 0.0152(12) 0.0233(13) 0.0269(14) 0.0065(11) 0.0076(10) 0.0030(10)
C13 0.0193(13) 0.036(2) 0.036(2) -0.0129(13) 0.0082(12) -0.0055(12)
C14 0.0206(14) 0.035(2) 0.040(2) -0.0125(13) 0.0124(12) -0.0006(12)
N4 0.0164(10) 0.0270(12) 0.0262(11) -0.0017(9) 0.0084(9) 0.0000(9)
N5 0.0176(10) 0.0271(12) 0.0235(11) -0.0029(9) 0.0069(9) -0.0007(9)
C15 0.0196(12) 0.0272(14) 0.0220(13) -0.0048(11) 0.0055(10) -0.0011(11)
C16 0.0199(13) 0.0233(13) 0.0300(14) -0.0034(11) 0.0058(11) 0.0011(10)
C17 0.0165(12) 0.0279(14) 0.0290(14) 0.0028(11) 0.0076(11) -0.0027(10)
C18 0.0241(13) 0.035(2) 0.0261(14) 0.0004(12) 0.0129(11) 0.0011(12)
C19 0.0228(13) 0.0278(14) 0.0315(15) -0.0012(12) 0.0128(11) 0.0048(11)
C20 0.0260(14) 0.036(2) 0.0316(15) 0.0082(12) 0.0138(12) 0.0025(12)
C21 0.0267(14) 0.047(2) 0.0226(14) 0.0052(12) 0.0097(12) 0.0059(13)
C22 0.030(2) 0.074(2) 0.027(2) -0.001(2) 0.0068(13) -0.020(2)
C23 0.0217(14) 0.050(2) 0.0263(14) -0.0004(13) 0.0056(11) -0.0047(13)
C24 0.0193(13) 0.048(2) 0.0214(13) -0.0027(12) 0.0028(11) -0.0042(12)
C25 0.027(2) 0.050(2) 0.037(2) -0.0055(14) 0.0110(13) -0.0016(13)
C26 0.030(2) 0.063(2) 0.051(2) -0.021(2) 0.017(2) -0.007(2)
N6 0.0300(14) 0.085(2) 0.038(2) -0.020(2) 0.0184(12) -0.0161(15)
N7 0.0288(13) 0.0329(13) 0.0315(13) 0.0034(11) 0.0017(10) -0.0029(10)
C27 0.032(2) 0.034(2) 0.0248(14) 0.0011(12) 0.0058(12) -0.0021(12)
C28 0.031(2) 0.053(2) 0.030(2) -0.0028(14) 0.0148(13) -0.0103(14)
C29 0.033(2) 0.049(2) 0.038(2) -0.0057(14) 0.0159(13) -0.0113(14)
C30 0.043(2) 0.045(2) 0.043(2) -0.0114(15) 0.0213(15) -0.0118(15)
C31 0.0203(14) 0.037(2) 0.042(2) 0.0043(14) 0.0068(12) -0.0017(12)
C32 0.041(2) 0.048(2) 0.040(2) 0.0154(15) 0.0233(14) 0.0170(15)
O4 0.114(10) 0.063(7) 0.057(7) 0.002(6) 0.043(7) 0.022(7)

loop_
_atom_site_label
_atom_site_type_symbol
_atom_site_fract_x
_atom_site_fract_y
_atom_site_fract_z
_atom_site_U_iso_or_equiv
_atom_site_thermal_displace_type
_atom_site_occupancy
_atom_site_calc_flag
_atom_site_refinement_flags
_atom_site_disorder_group
Mn1 Mn 0.00027(3) 0.25388(3) 0.23259(2) 0.01874(12) Uani 1 d . .
N1 N 0.03073(15) 0.4168(2) 0.29592(10) 0.0232(5) Uani 1 d . .
C1 C 0.0433(2) 0.4658(2) 0.34447(12) 0.0218(6) Uani 1 d . .
O1 O 0.0555(2) 0.5193(2) 0.39449(9) 0.0361(5) Uani 1 d . .
N2 N -0.0293(2) 0.0922(2) 0.17044(10) 0.0243(5) Uani 1 d . .
C2 C -0.0784(2) 0.0161(2) 0.13656(12) 0.0222(6) Uani 1 d . .
O2 O -0.12899(14) -0.0628(2) 0.10137(8) 0.0316(4) Uani 1 d . .
O3 O 0.06362(13) 0.1338(2) 0.31526(8) 0.0232(4) Uani 1 d D .
H3A H 0.0340 0.1324 0.3421 0.039(9) Uiso 1 d D .
H3B H 0.1229 0.1550 0.3368 0.062(11) Uiso 1 d D .
N3 N 0.15751(14) 0.2740(2) 0.21660(9) 0.0204(5) Uani 1 d . .
C3 C 0.1920(2) 0.1888(2) 0.18324(11) 0.0219(5) Uani 1 d . .
H3 H 0.1514 0.1201 0.16619 0.026 Uiso 1 calc R .
C4 C 0.2846(2) 0.1985(2) 0.17304(12) 0.0238(6) Uani 1 d . .
H4 H 0.3050 0.1370 0.14963 0.029 Uiso 1 calc R .
C5 C 0.3474(2) 0.3000(2) 0.19775(11) 0.0211(5) Uani 1 d . .
C6 C 0.3112(2) 0.3890(2) 0.23138(12) 0.0236(6) Uani 1 d . .
H6 H 0.3499 0.4592 0.24843 0.028 Uiso 1 calc R .
C7 C 0.2175(2) 0.3727(2) 0.23943(12) 0.0248(6) Uani 1 d . .
H7 H 0.1948 0.4338 0.26196 0.030 Uiso 1 calc R .
C8 C 0.4516(2) 0.3112(3) 0.19076(12) 0.0246(6) Uani 1 d . .
H8A H 0.4678 0.3998 0.18747 0.032 Uiso 1 calc R .
H8B H 0.4538 0.2687 0.15277 0.032 Uiso 1 calc R .
C9 C 0.5288(2) 0.2518(2) 0.24719(12) 0.0230(5) Uani 1 d . .
H9A H 0.5277 0.2973 0.28464 0.030 Uiso 1 calc R .
H9B H 0.5093 0.1649 0.25159 0.030 Uiso 1 calc R .
C10 C -0.1914(2) 0.3092(3) 0.28231(12) 0.0275(6) Uani 1 d . .
H10 H -0.1414 0.3508 0.31291 0.033 Uiso 1 calc R .
C11 C -0.2882(2) 0.3128(3) 0.28676(12) 0.0283(6) Uani 1 d . .
H11 H -0.3014 0.3560 0.31968 0.034 Uiso 1 calc R .
C12 C -0.3652(2) 0.2527(2) 0.24260(12) 0.0215(5) Uani 1 d . .
C13 C -0.3391(2) 0.1914(3) 0.19461(13) 0.0306(6) Uani 1 d . .
H13 H -0.3879 0.1497 0.16330 0.037 Uiso 1 calc R .
C14 C -0.2405(2) 0.1924(3) 0.19354(13) 0.0312(6) Uani 1 d . .
H14 H -0.2252 0.1509 0.16087 0.037 Uiso 1 calc R .
N4 N -0.16535(15) 0.2500(2) 0.23714(10) 0.0228(5) Uani 1 d . .
N5 N -0.05823(15) 0.3881(2) 0.14892(9) 0.0226(5) Uani 1 d . .
C15 C -0.1046(2) 0.4962(2) 0.15551(12) 0.0231(5) Uani 1 d . .
H15 H -0.1123 0.5146 0.19447 0.028 Uiso 1 calc R .
C16 C -0.1414(2) 0.5812(2) 0.10758(12) 0.0247(6) Uani 1 d . .
H16 H -0.1709 0.6563 0.11493 0.030 Uiso 1 calc R .
C17 C -0.1344(2) 0.5549(2) 0.04819(12) 0.0242(6) Uani 1 d . .
C18 C -0.0863(2) 0.4432(3) 0.04139(12) 0.0274(6) Uani 1 d . .
H18 H -0.0789 0.4217 0.00271 0.033 Uiso 1 calc R .
C19 C -0.0495(2) 0.3642(3) 0.09212(12) 0.0264(6) Uani 1 d . .
H19 H -0.0170 0.2903 0.08649 0.032 Uiso 1 calc R .
C20 C -0.1849(2) 0.6376(3) -0.00686(13) 0.0301(6) Uani 1 d . .
H20A H -0.1479 0.6340 -0.03727 0.039 Uiso 1 calc R .
H20B H -0.1849 0.7247 0.00694 0.039 Uiso 1 calc R .
C21 C -0.2944(2) 0.5935(3) -0.03784(12) 0.0315(6) Uani 1 d . .
H21A H -0.3242 0.6446 -0.07471 0.041 Uiso 1 calc R .
H21B H -0.2942 0.5061 -0.05112 0.041 Uiso 1 calc R .
C22 C -0.4221(2) 0.5217(4) 0.08579(14) 0.0439(8) Uani 1 d . .
H22 H -0.4291 0.4533 0.11037 0.053 Uiso 1 calc R .
C23 C -0.3686(2) 0.5034(3) 0.04314(12) 0.0329(7) Uani 1 d . .
H23 H -0.3410 0.4247 0.03936 0.039 Uiso 1 calc R .
C24 C -0.3569(2) 0.6044(3) 0.00625(12) 0.0304(6) Uani 1 d . .
C25 C -0.4015(2) 0.7185(3) 0.01361(14) 0.0378(7) Uani 1 d . .
H25 H -0.3960 0.7886 -0.01037 0.045 Uiso 1 calc R .
C26 C -0.4542(2) 0.7271(4) 0.0569(2) 0.0471(9) Uani 1 d . .
H26 H -0.4844 0.8039 0.0608 0.057 Uiso 1 calc R .
N6 N -0.4641(2) 0.6313(3) 0.09355(12) 0.0491(8) Uani 1 d . .
N7 N 0.2537(2) 0.2184(2) 0.38728(11) 0.0327(5) Uani 1 d . .
C27 C 0.3443(2) 0.2180(3) 0.37810(13) 0.0308(6) Uani 1 d . .
H27 H 0.3531 0.1683 0.34581 0.037 Uiso 1 calc R .
C28 C 0.4251(2) 0.2865(3) 0.41341(13) 0.0366(7) Uani 1 d . .
H28 H 0.4857 0.2840 0.40410 0.044 Uiso 1 calc R .
C29 C 0.4160(2) 0.3587(3) 0.46244(14) 0.0390(7) Uani 1 d . .
C30 C 0.3199(2) 0.3649(3) 0.47093(15) 0.0417(8) Uani 1 d . .
H30 H 0.3084 0.4168 0.50168 0.050 Uiso 1 calc R .
C31 C 0.2430(2) 0.2928(3) 0.43281(14) 0.0337(7) Uani 1 d . .
H31 H 0.1803 0.2966 0.43939 0.040 Uiso 1 calc R .
C32 C 0.5067(2) 0.4303(3) 0.50647(14) 0.0407(8) Uani 1 d . .
H32A H 0.5108 0.4134 0.54976 0.053 Uiso 1 calc R .
H32B H 0.5684 0.4016 0.49937 0.053 Uiso 1 calc R .
O4 O 0.0995(2) 0.4398(3) 0.53134(14) 0.075(3) Uani 0.25 d PRD .
H40 H 0.0811 0.4710 0.49464 0.107(49) Uiso 0.25 d PRD .
H41 H 0.1586 0.4691 0.54594 0.107(49) Uiso 0.25 d PRD .

loop_
_atom_type_symbol
_atom_type_description
_atom_type_scat_dispersion_real
_atom_type_scat_dispersion_imag
_atom_type_scat_source
C C 0.0033 0.0016 'International Tables Vol C Tables 4.2.6.8 and 6.1.1.4'
H H 0.0000 0.0000 'International Tables Vol C Tables 4.2.6.8 and 6.1.1.4'
N N 0.0061 0.0033 'International Tables Vol C Tables 4.2.6.8 and 6.1.1.4'
Mn Mn 0.3368 0.7283 'International Tables Vol C Tables 4.2.6.8 and 6.1.1.4'
O O 0.0106 0.0060 'International Tables Vol C Tables 4.2.6.8 and 6.1.1.4'

loop_
_geom_angle_atom_site_label_1
_geom_angle_atom_site_label_2
_geom_angle_atom_site_label_3
_geom_angle
_geom_angle_site_symmetry_1
_geom_angle_site_symmetry_3
_geom_angle_publ_flag
N2 Mn1 N1 179.66(9) . . yes
N2 Mn1 O3 92.16(8) . . yes
N1 Mn1 O3 87.51(8) . . yes
N2 Mn1 N5 90.54(8) . . yes
N1 Mn1 N5 89.79(8) . . yes
O3 Mn1 N5 176.49(7) . . yes
N2 Mn1 N3 88.93(7) . . yes
N1 Mn1 N3 90.99(7) . . yes
O3 Mn1 N3 91.16(7) . . yes
N5 Mn1 N3 86.64(7) . . yes
N2 Mn1 N4 90.71(8) . . yes
N1 Mn1 N4 89.41(7) . . yes
O3 Mn1 N4 96.22(7) . . yes
N5 Mn1 N4 85.99(7) . . yes
N3 Mn1 N4 172.62(7) . . yes
C1 N1 Mn1 153.7(2) . . yes
N1 C1 O1 178.6(3) . . yes
C2 N2 Mn1 156.6(2) . . yes
N2 C2 O2 179.8(2) . . yes
Mn1 O3 H3A 117.4 . . ?
Mn1 O3 H3B 113.7 . . ?
H3A O3 H3B 101.9 . . ?
C7 N3 C3 116.5(2) . . ?
C7 N3 Mn1 121.4(2) . . ?
C3 N3 Mn1 122.1(2) . . ?
N3 C3 C4 123.3(2) . . ?
N3 C3 H3 118.37 . . ?
C4 C3 H3 118.4 . . ?
C3 C4 C5 120.1(2) . . ?
C3 C4 H4 120.0 . . ?
C5 C4 H4 119.97 . . ?
C6 C5 C4 116.7(2) . . ?
C6 C5 C8 121.3(2) . . ?
C4 C5 C8 122.0(2) . . ?
C7 C6 C5 119.8(2) . . ?
C7 C6 H6 120.1 . . ?
C5 C6 H6 120.10 . . ?
N3 C7 C6 123.7(2) . . ?
N3 C7 H7 118.16 . . ?
C6 C7 H7 118.2 . . ?
C5 C8 C9 110.2(2) . . ?
C5 C8 H8A 109.62 . . ?
C9 C8 H8A 109.62 . . ?
C5 C8 H8B 109.62 . . ?
C9 C8 H8B 109.62 . . ?
H8A C8 H8B 108.1 . . ?
C12 C9 C8 113.8(2) 1_655 . ?
C12 C9 H9A 108.79 1_655 . ?
C8 C9 H9A 108.79 . . ?
C12 C9 H9B 108.79 1_655 . ?
C8 C9 H9B 108.79 . . ?
H9A C9 H9B 107.7 . . ?
N4 C10 C11 124.2(2) . . ?
N4 C10 H10 117.92 . . ?
C11 C10 H10 117.9 . . ?
C12 C11 C10 120.3(2) . . ?
C12 C11 H11 119.85 . . ?
C10 C11 H11 119.8 . . ?
C11 C12 C13 116.1(2) . . ?
C11 C12 C9 121.6(2) . 1_455 ?
C13 C12 C9 122.3(2) . 1_455 ?
C14 C13 C12 120.0(2) . . ?
C14 C13 H13 120.0 . . ?
C12 C13 H13 120.02 . . ?
N4 C14 C13 123.7(2) . . ?
N4 C14 H14 118.14 . . ?
C13 C14 H14 118.1 . . ?
C10 N4 C14 115.7(2) . . ?
C10 N4 Mn1 121.4(2) . . ?
C14 N4 Mn1 122.8(2) . . ?
C19 N5 C15 116.6(2) . . ?
C19 N5 Mn1 123.2(2) . . ?
C15 N5 Mn1 120.1(2) . . ?
N5 C15 C16 123.4(2) . . ?
N5 C15 H15 118.32 . . ?
C16 C15 H15 118.32 . . ?
C15 C16 C17 119.9(2) . . ?
C15 C16 H16 120.03 . . ?
C17 C16 H16 120.0 . . ?
C18 C17 C16 116.7(2) . . ?
C18 C17 C20 121.9(2) . . ?
C16 C17 C20 121.2(2) . . ?
C19 C18 C17 119.9(2) . . ?
C19 C18 H18 120.1 . . ?
C17 C18 H18 120.1 . . ?
N5 C19 C18 123.5(2) . . ?
N5 C19 H19 118.26 . . ?
C18 C19 H19 118.3 . . ?
C17 C20 C21 110.6(2) . . ?
C17 C20 H20A 109.53 . . ?
C21 C20 H20A 109.53 . . ?
C17 C20 H20B 109.53 . . ?
C21 C20 H20B 109.5 . . ?
H20A C20 H20B 108.1 . . ?
C24 C21 C20 111.7(2) . . ?
C24 C21 H21A 109.27 . . ?
C20 C21 H21A 109.27 . . ?
C24 C21 H21B 109.3 . . ?
C20 C21 H21B 109.3 . . ?
H21A C21 H21B 107.9 . . ?
N6 C22 C23 123.9(3) . . ?
N6 C22 H22 118.1 . . ?
C23 C22 H22 118.1 . . ?
C24 C23 C22 118.9(3) . . ?
C24 C23 H23 120.5 . . ?
C22 C23 H23 120.5 . . ?
C25 C24 C23 117.4(3) . . ?
C25 C24 C21 120.8(3) . . ?
C23 C24 C21 121.7(3) . . ?
C26 C25 C24 119.4(3) . . ?
C26 C25 H25 120.3 . . ?
C24 C25 H25 120.3 . . ?
N6 C26 C25 123.7(3) . . ?
N6 C26 H26 118.2 . . ?
C25 C26 H26 118.2 . . ?
C22 N6 C26 116.7(3) . . ?
C31 N7 C27 116.4(2) . . ?
N7 C27 C28 124.1(3) . . ?
N7 C27 H27 118.0 . . ?
C28 C27 H27 118.0 . . ?
C29 C28 C27 119.8(3) . . ?
C29 C28 H28 120.1 . . ?
C27 C28 H28 120.1 . . ?
C28 C29 C30 116.8(3) . . ?
C28 C29 C32 121.8(3) . . ?
C30 C29 C32 121.4(3) . . ?
C31 C30 C29 119.0(3) . . ?
C31 C30 H30 120.5 . . ?
C29 C30 H30 120.5 . . ?
N7 C31 C30 123.6(3) . . ?
N7 C31 H31 118.2 . . ?
C30 C31 H31 118.2 . . ?
C32 C32 C29 109.0(3) 3_666 . ?
C32 C32 H32A 109.9 3_666 . ?
C29 C32 H32A 109.9 . . ?
C32 C32 H32B 109.9 3_666 . ?
C29 C32 H32B 109.9 . . ?
H32A C32 H32B 108.3 . . ?
H40 O4 H41 102.1 . . ?

loop_
_geom_bond_atom_site_label_1
_geom_bond_atom_site_label_2
_geom_bond_distance
_geom_bond_site_symmetry_2
_geom_bond_publ_flag
Mn1 N2 2.163(2) . yes
Mn1 N1 2.189(2) . yes
Mn1 O3 2.200(2) . yes
Mn1 N5 2.296(2) . yes
Mn1 N3 2.336(2) . yes
Mn1 N4 2.344(2) . yes
N1 C1 1.169(3) . yes
C1 O1 1.220(3) . yes
N2 C2 1.175(3) . yes
C2 O2 1.218(3) . yes
O3 H3A 0.82 . ?
O3 H3B 0.85 . ?
N3 C7 1.340(3) . ?
N3 C3 1.345(3) . ?
C3 C4 1.382(3) . ?
C3 H3 0.93 . ?
C4 C5 1.392(4) . ?
C4 H4 0.93 . ?
C5 C6 1.389(4) . ?
C5 C8 1.512(3) . ?
C6 C7 1.383(3) . ?
C6 H6 0.93 . ?
C7 H7 0.93 . ?
C8 C9 1.530(3) . ?
C8 H8A 0.97 . ?
C8 H8B 0.97 . ?
C9 C12 1.513(3) 1_655 ?
C9 H9A 0.97 . ?
C9 H9B 0.97 . ?
C10 N4 1.328(3) . ?
C10 C11 1.384(4) . ?
C10 H10 0.93 . ?
C11 C12 1.379(4) . ?
C11 H11 0.93 . ?
C12 C13 1.392(4) . ?
C12 C9 1.513(3) 1_455 ?
C13 C14 1.383(4) . ?
C13 H13 0.93 . ?
C14 N4 1.347(3) . ?
C14 H14 0.93 . ?
N5 C19 1.336(3) . ?
N5 C15 1.342(3) . ?
C15 C16 1.376(4) . ?
C15 H15 0.93 . ?
C16 C17 1.389(4) . ?
C16 H16 0.93 . ?
C17 C18 1.387(4) . ?
C17 C20 1.504(4) . ?
C18 C19 1.380(4) . ?
C18 H18 0.93 . ?
C19 H19 0.93 . ?
C20 C21 1.550(4) . ?
C20 H20A 0.97 . ?
C20 H20B 0.97 . ?
C21 C24 1.502(4) . ?
C21 H21A 0.97 . ?
C21 H21B 0.97 . ?
C22 N6 1.332(4) . ?
C22 C23 1.390(4) . ?
C22 H22 0.93 . ?
C23 C24 1.389(4) . ?
C23 H23 0.93 . ?
C24 C25 1.389(4) . ?
C25 C26 1.383(4) . ?
C25 H25 0.93 . ?
C26 N6 1.334(5) . ?
C26 H26 0.93 . ?
N7 C31 1.330(4) . ?
N7 C27 1.340(4) . ?
C27 C28 1.375(4) . ?
C27 H27 0.93 . ?
C28 C29 1.372(4) . ?
C28 H28 0.93 . ?
C29 C30 1.412(4) . ?
C29 C32 1.550(4) . ?
C30 C31 1.384(4) . ?
C30 H30 0.93 . ?
C31 H31 0.93 . ?
C32 C32 1.502(6) 3_666 ?
C32 H32A 0.97 . ?
C32 H32B 0.97 . ?
O4 H40 0.85 . ?
O4 H41 0.85 . ?

loop_
_geom_torsion_atom_site_label_1
_geom_torsion_atom_site_label_2
_geom_torsion_atom_site_label_3
_geom_torsion_atom_site_label_4
_geom_torsion
_geom_torsion_site_symmetry_1
_geom_torsion_site_symmetry_2
_geom_torsion_site_symmetry_3
_geom_torsion_site_symmetry_4
_geom_torsion_publ_flag
O3 Mn1 N1 C1 -25.6(4) . . . . ?
N5 Mn1 N1 C1 156.7(4) . . . . ?
N3 Mn1 N1 C1 -116.7(4) . . . . ?
N4 Mn1 N1 C1 70.7(4) . . . . ?
O3 Mn1 N2 C2 108.4(5) . . . . ?
N5 Mn1 N2 C2 -73.9(5) . . . . ?
N3 Mn1 N2 C2 -160.5(5) . . . . ?
N4 Mn1 N2 C2 12.1(5) . . . . ?
N2 Mn1 N3 C7 173.3(2) . . . . ?
N1 Mn1 N3 C7 -7.1(2) . . . . ?
O3 Mn1 N3 C7 -94.6(2) . . . . ?
N5 Mn1 N3 C7 82.7(2) . . . . ?
N2 Mn1 N3 C3 -5.5(2) . . . . ?
N1 Mn1 N3 C3 174.2(2) . . . . ?
O3 Mn1 N3 C3 86.6(2) . . . . ?
N5 Mn1 N3 C3 -96.1(2) . . . . ?
C7 N3 C3 C4 1.1(3) . . . . ?
Mn1 N3 C3 C4 180.0(2) . . . . ?
N3 C3 C4 C5 0.0(4) . . . . ?
C3 C4 C5 C6 -0.9(3) . . . . ?
C3 C4 C5 C8 176.8(2) . . . . ?
C4 C5 C6 C7 0.8(4) . . . . ?
C8 C5 C6 C7 -176.9(2) . . . . ?
C3 N3 C7 C6 -1.3(4) . . . . ?
Mn1 N3 C7 C6 179.9(2) . . . . ?
C5 C6 C7 N3 0.3(4) . . . . ?
C6 C5 C8 C9 85.1(3) . . . . ?
C4 C5 C8 C9 -92.5(3) . . . . ?
C5 C8 C9 C12 177.0(2) . . . 1_655 ?
N4 C10 C11 C12 -0.1(4) . . . . ?
C10 C11 C12 C13 -0.6(4) . . . . ?
C10 C11 C12 C9 178.2(2) . . . 1_455 ?
C11 C12 C13 C14 0.5(4) . . . . ?
C9 C12 C13 C14 -178.3(3) 1_455 . . . ?
C12 C13 C14 N4 0.2(5) . . . . ?
C11 C10 N4 C14 0.7(4) . . . . ?
C11 C10 N4 Mn1 178.5(2) . . . . ?
C13 C14 N4 C10 -0.8(4) . . . . ?
C13 C14 N4 Mn1 -178.5(2) . . . . ?
N2 Mn1 N4 C10 162.0(2) . . . . ?
N1 Mn1 N4 C10 -17.6(2) . . . . ?
O3 Mn1 N4 C10 69.8(2) . . . . ?
N5 Mn1 N4 C10 -107.5(2) . . . . ?
N2 Mn1 N4 C14 -20.4(2) . . . . ?
N1 Mn1 N4 C14 159.9(2) . . . . ?
O3 Mn1 N4 C14 -112.6(2) . . . . ?
N5 Mn1 N4 C14 70.1(2) . . . . ?
N2 Mn1 N5 C19 -31.6(2) . . . . ?
N1 Mn1 N5 C19 148.3(2) . . . . ?
N3 Mn1 N5 C19 57.3(2) . . . . ?
N4 Mn1 N5 C19 -122.3(2) . . . . ?
N2 Mn1 N5 C15 147.8(2) . . . . ?
N1 Mn1 N5 C15 -32.3(2) . . . . ?
N3 Mn1 N5 C15 -123.3(2) . . . . ?
N4 Mn1 N5 C15 57.1(2) . . . . ?
C19 N5 C15 C16 -0.7(3) . . . . ?
Mn1 N5 C15 C16 179.9(2) . . . . ?
N5 C15 C16 C17 2.2(4) . . . . ?
C15 C16 C17 C18 -2.2(4) . . . . ?
C15 C16 C17 C20 172.4(2) . . . . ?
C16 C17 C18 C19 0.8(4) . . . . ?
C20 C17 C18 C19 -173.7(2) . . . . ?
C15 N5 C19 C18 -0.8(4) . . . . ?
Mn1 N5 C19 C18 178.6(2) . . . . ?
C17 C18 C19 N5 0.7(4) . . . . ?
C18 C17 C20 C21 86.7(3) . . . . ?
C16 C17 C20 C21 -87.6(3) . . . . ?
C17 C20 C21 C24 62.5(3) . . . . ?
N6 C22 C23 C24 0.3(4) . . . . ?
C22 C23 C24 C25 -1.1(4) . . . . ?
C22 C23 C24 C21 176.1(2) . . . . ?
C20 C21 C24 C25 83.8(3) . . . . ?
C20 C21 C24 C23 -93.3(3) . . . . ?
C23 C24 C25 C26 0.5(4) . . . . ?
C21 C24 C25 C26 -176.7(3) . . . . ?
C24 C25 C26 N6 1.0(5) . . . . ?
C23 C22 N6 C26 1.1(4) . . . . ?
C25 C26 N6 C22 -1.7(5) . . . . ?
C31 N7 C27 C28 1.6(4) . . . . ?
N7 C27 C28 C29 1.5(5) . . . . ?
C27 C28 C29 C30 -4.4(5) . . . . ?
C27 C28 C29 C32 175.7(3) . . . . ?
C28 C29 C30 C31 4.2(5) . . . . ?
C32 C29 C30 C31 -175.9(3) . . . . ?
C27 N7 C31 C30 -1.8(4) . . . . ?
C29 C30 C31 N7 -1.2(5) . . . . ?
C28 C29 C32 C32 108.5(4) . . . 3_666 ?
C30 C29 C32 C32 -71.4(4) . . . 3_666 ?
